data_4120150
loop_
_publ_author_name
'Takeaki Iwamoto'
'Nobuyoshi Ohnishi'
'Naohiko Akasaka'
'Koichi Ohno'
'Shintaro Ishida'

_publ_section_title
;
 Anthryl-Substituted 3-Silylene-2-silaaziridine Obtained by Isomerization
 of Disilacyclopropanimine: An Exocyclic Silene Showing a Distinct
 Intramolecular Charge Transfer Transition
;
_journal_name_full 'Journal of the American Chemical Society'
_journal_page_first 10606
_journal_page_last 10609
_journal_paper_doi 10.1021/ja404045f
_journal_volume 135
_journal_year 2013
_chemical_formula_sum 'C43 H67 N Si6'
_chemical_formula_weight 766.52
_chemical_name_systematic
; 
 ? 
;
_space_group_IT_number 14
_symmetry_cell_setting monoclinic
_symmetry_space_group_name_Hall '-P 2ybc'
_symmetry_space_group_name_H-M 'P 1 21/c 1'
_atom_sites_solution_hydrogens geom
_atom_sites_solution_primary direct
_atom_sites_solution_secondary difmap
_audit_creation_method SHELXL-97
_cell_angle_alpha 90.00
_cell_angle_beta 105.273(3)
_cell_angle_gamma 90.00
_cell_formula_units_Z 4
_cell_length_a 11.411(3)
_cell_length_b 20.987(5)
_cell_length_c 21.578(5)
_cell_measurement_reflns_used 3834
_cell_measurement_temperature 100
_cell_measurement_theta_max 26.77
_cell_measurement_theta_min 2.17
_cell_volume 4985(2)
_computing_cell_refinement 'APEX2 (Bruker AXS, 2006)'
_computing_data_collection 'APEX2 (Bruker AXS, 2006)'
_computing_data_reduction 'SAINT (Bruker AXS, 2004)'
_computing_molecular_graphics 'XSHEL (Bruker AXS,2002)'
_computing_publication_material 'XCIF (Bruker AXS, 2001)'
_computing_structure_refinement 'SHELXL-97 (Sheldrick, 1997)'
_computing_structure_solution 'SHELXS-97 (Sheldrick, 1997)'
_diffrn_ambient_temperature 100
_diffrn_detector_area_resol_mean 8.333
_diffrn_measured_fraction_theta_full 1.000
_diffrn_measured_fraction_theta_max 1.000
_diffrn_measurement_device_type 'Bruker APEXII CCD area detector'
_diffrn_measurement_method 'phi and omega scans'
_diffrn_radiation_monochromator 'Bruker Helios multilayer confocal mirror'
_diffrn_radiation_source 'Bruker TXS fine-focus rotating anode'
_diffrn_radiation_type MoK\a
_diffrn_radiation_wavelength 0.71073
_diffrn_reflns_av_R_equivalents 0.0706
_diffrn_reflns_av_sigmaI/netI 0.0886
_diffrn_reflns_limit_h_max 13
_diffrn_reflns_limit_h_min -13
_diffrn_reflns_limit_k_max 24
_diffrn_reflns_limit_k_min -17
_diffrn_reflns_limit_l_max 25
_diffrn_reflns_limit_l_min -25
_diffrn_reflns_number 23309
_diffrn_reflns_theta_full 25.00
_diffrn_reflns_theta_max 25.00
_diffrn_reflns_theta_min 1.38
_exptl_absorpt_coefficient_mu 0.194
_exptl_absorpt_correction_T_max 0.9809
_exptl_absorpt_correction_T_min 0.9441
_exptl_absorpt_correction_type empirical
_exptl_absorpt_process_details
;
SADABS Sheldrick 1996
;
_exptl_crystal_colour 'dark yellow'
_exptl_crystal_density_diffrn 1.021
_exptl_crystal_description prism
_exptl_crystal_F_000 1664
_exptl_crystal_size_max 0.30
_exptl_crystal_size_mid 0.20
_exptl_crystal_size_min 0.10
_platon_squeeze_details
;
;
_refine_diff_density_max 0.564
_refine_diff_density_min -0.274
_refine_diff_density_rms 0.065
_refine_ls_extinction_method none
_refine_ls_goodness_of_fit_ref 0.947
_refine_ls_hydrogen_treatment mixed
_refine_ls_matrix_type full
_refine_ls_number_parameters 471
_refine_ls_number_reflns 8780
_refine_ls_number_restraints 0
_refine_ls_restrained_S_all 0.947
_refine_ls_R_factor_all 0.0859
_refine_ls_R_factor_gt 0.0523
_refine_ls_shift/su_max 0.000
_refine_ls_shift/su_mean 0.000
_refine_ls_structure_factor_coef Fsqd
_refine_ls_weighting_details 'calc w=1/[\s^2^(Fo^2^)+(0.0673P)^2^+0.0000P] where P=(Fo^2^+2Fc^2^)/3'
_refine_ls_weighting_scheme calc
_refine_ls_wR_factor_gt 0.1180
_refine_ls_wR_factor_ref 0.1299
_reflns_number_gt 5889
_reflns_number_total 8780
_reflns_threshold_expression >2sigma(I)
_cod_data_source_file ja404045f_si_002_5.cif
_cod_data_source_block (R*,S*)-silaaziridine_8_no12b
_cod_original_cell_volume 4985.3(19)
_cod_original_sg_symbol_H-M 'P 1 21/c 1 '
_cod_database_code 4120150

loop_
_symmetry_equiv_pos_as_xyz
'x, y, z'
'-x, y+1/2, -z+1/2'
'-x, -y, -z'
'x, -y-1/2, z-1/2'

loop_
_atom_site_label
_atom_site_type_symbol
_atom_site_fract_x
_atom_site_fract_y
_atom_site_fract_z
_atom_site_U_iso_or_equiv
_atom_site_adp_type
_atom_site_occupancy
_atom_site_symmetry_multiplicity
_atom_site_calc_flag
_atom_site_refinement_flags
Si1 Si 0.24583(7) 0.18580(3) 0.12669(4) 0.01863(19) Uani 1 1 d .
Si2 Si -0.05618(7) 0.16970(3) 0.09903(4) 0.01989(19) Uani 1 1 d .
H67 H -0.012(2) 0.1087(12) 0.0859(13) 0.029(8) Uiso 1 1 d .
Si3 Si 0.39132(8) 0.26976(3) 0.24672(4) 0.0257(2) Uani 1 1 d .
Si4 Si 0.31290(7) 0.05066(3) 0.08034(4) 0.0231(2) Uani 1 1 d .
Si5 Si 0.24182(8) 0.05765(3) 0.21099(4) 0.0302(2) Uani 1 1 d .
Si6 Si 0.43213(7) 0.30365(3) 0.11227(4) 0.0251(2) Uani 1 1 d .
N1 N 0.1439(2) 0.19181(9) 0.05016(11) 0.0180(5) Uani 1 1 d .
C1 C 0.3846(2) 0.23730(11) 0.16217(14) 0.0207(6) Uani 1 1 d .
C2 C 0.0876(2) 0.21851(11) 0.10523(13) 0.0192(6) Uani 1 1 d .
C3 C -0.1205(2) 0.16075(12) 0.17252(14) 0.0213(6) Uani 1 1 d .
C4 C 0.3093(2) 0.10366(11) 0.15187(14) 0.0214(6) Uani 1 1 d .
C5 C 0.0817(3) 0.29182(11) 0.09217(14) 0.0203(6) Uani 1 1 d .
H52 H 0.0047 0.3100 0.0973 0.024 Uiso 1 1 calc R
H53 H 0.1506 0.3139 0.1219 0.024 Uiso 1 1 calc R
C6 C -0.1875(3) 0.19006(12) 0.02561(14) 0.0244(7) Uani 1 1 d .
C7 C 0.1612(3) 0.03219(12) 0.02564(14) 0.0265(7) Uani 1 1 d .
H1 H 0.1113 0.0709 0.0183 0.040 Uiso 1 1 calc R
H2 H 0.1212 -0.0005 0.0452 0.040 Uiso 1 1 calc R
H3 H 0.1712 0.0165 -0.0154 0.040 Uiso 1 1 calc R
C8 C -0.2152(2) 0.09218(12) 0.24042(14) 0.0218(6) Uani 1 1 d .
C9 C 0.4458(3) 0.11996(12) 0.18793(15) 0.0282(7) Uani 1 1 d .
H54 H 0.4547 0.1202 0.2348 0.034 Uiso 1 1 calc R
H55 H 0.4994 0.0862 0.1787 0.034 Uiso 1 1 calc R
C10 C -0.2139(3) 0.14287(12) 0.28187(14) 0.0251(7) Uani 1 1 d .
H4 H -0.2431 0.1367 0.3188 0.030 Uiso 1 1 calc R
C11 C -0.1708(2) 0.20255(12) 0.27039(13) 0.0210(6) Uani 1 1 d .
C12 C 0.0889(2) 0.29805(11) 0.02410(14) 0.0222(6) Uani 1 1 d .
C13 C -0.0863(3) 0.32297(12) 0.24719(14) 0.0265(7) Uani 1 1 d .
H5 H -0.0570 0.3639 0.2397 0.032 Uiso 1 1 calc R
C14 C -0.1242(2) 0.21142(12) 0.21560(13) 0.0200(6) Uani 1 1 d .
C15 C -0.1710(2) 0.10079(12) 0.18462(14) 0.0215(6) Uani 1 1 d .
C16 C 0.4169(3) 0.27958(15) 0.02681(15) 0.0341(8) Uani 1 1 d .
H6 H 0.4629 0.3092 0.0071 0.051 Uiso 1 1 calc R
H7 H 0.3310 0.2806 0.0029 0.051 Uiso 1 1 calc R
H8 H 0.4488 0.2364 0.0258 0.051 Uiso 1 1 calc R
C17 C -0.0817(2) 0.27435(12) 0.20642(14) 0.0236(7) Uani 1 1 d .
H9 H -0.0496 0.2821 0.1707 0.028 Uiso 1 1 calc R
C18 C -0.1795(3) 0.04625(12) 0.14366(14) 0.0269(7) Uani 1 1 d .
H10 H -0.1498 0.0494 0.1066 0.032 Uiso 1 1 calc R
C19 C 0.4102(3) 0.08768(14) 0.03241(16) 0.0351(8) Uani 1 1 d .
H11 H 0.4036 0.0628 -0.0068 0.053 Uiso 1 1 calc R
H12 H 0.4950 0.0882 0.0581 0.053 Uiso 1 1 calc R
H13 H 0.3830 0.1314 0.0209 0.053 Uiso 1 1 calc R
C20 C 0.1319(3) 0.23229(13) -0.06054(14) 0.0252(7) Uani 1 1 d .
C21 C 0.1256(2) 0.24027(12) 0.00285(14) 0.0214(6) Uani 1 1 d .
C22 C 0.4986(3) 0.33841(13) 0.27350(16) 0.0346(8) Uani 1 1 d .
H14 H 0.4790 0.3725 0.2414 0.052 Uiso 1 1 calc R
H15 H 0.5822 0.3240 0.2782 0.052 Uiso 1 1 calc R
H16 H 0.4906 0.3545 0.3148 0.052 Uiso 1 1 calc R
C23 C -0.2718(3) -0.01752(13) 0.21069(16) 0.0310(7) Uani 1 1 d .
H17 H -0.3049 -0.0572 0.2189 0.037 Uiso 1 1 calc R
C24 C 0.0643(3) 0.35030(13) -0.01685(15) 0.0299(7) Uani 1 1 d .
H18 H 0.0412 0.3899 -0.0023 0.036 Uiso 1 1 calc R
C25 C -0.2660(3) 0.03206(13) 0.25179(15) 0.0283(7) Uani 1 1 d .
H19 H -0.2961 0.0269 0.2886 0.034 Uiso 1 1 calc R
C26 C 0.5992(3) 0.31999(14) 0.14409(16) 0.0351(8) Uani 1 1 d .
H20 H 0.6452 0.2812 0.1409 0.053 Uiso 1 1 calc R
H21 H 0.6164 0.3332 0.1892 0.053 Uiso 1 1 calc R
H22 H 0.6230 0.3540 0.1188 0.053 Uiso 1 1 calc R
C27 C 0.3503(3) 0.38164(12) 0.11184(17) 0.0340(8) Uani 1 1 d .
H23 H 0.4041 0.4168 0.1076 0.051 Uiso 1 1 calc R
H24 H 0.3266 0.3862 0.1521 0.051 Uiso 1 1 calc R
H25 H 0.2775 0.3824 0.0755 0.051 Uiso 1 1 calc R
C28 C -0.2145(3) 0.26172(13) 0.01725(16) 0.0329(8) Uani 1 1 d .
H56 H -0.1446 0.2836 0.0086 0.049 Uiso 1 1 calc R
H57 H -0.2299 0.2789 0.0566 0.049 Uiso 1 1 calc R
H58 H -0.2863 0.2684 -0.0188 0.049 Uiso 1 1 calc R
C29 C 0.1059(3) 0.28594(13) -0.10072(15) 0.0299(7) Uani 1 1 d .
H26 H 0.1106 0.2823 -0.1439 0.036 Uiso 1 1 calc R
C30 C 0.3918(3) -0.02680(12) 0.10931(16) 0.0333(8) Uani 1 1 d .
H27 H 0.3443 -0.0506 0.1333 0.050 Uiso 1 1 calc R
H28 H 0.4729 -0.0180 0.1373 0.050 Uiso 1 1 calc R
H29 H 0.3994 -0.0520 0.0724 0.050 Uiso 1 1 calc R
C31 C -0.1588(3) 0.16475(13) -0.03546(14) 0.0291(7) Uani 1 1 d .
H59 H -0.2300 0.1702 -0.0721 0.044 Uiso 1 1 calc R
H60 H -0.1380 0.1194 -0.0300 0.044 Uiso 1 1 calc R
H61 H -0.0901 0.1884 -0.0433 0.044 Uiso 1 1 calc R
C32 C -0.2285(3) -0.00986(12) 0.15609(15) 0.0295(7) Uani 1 1 d .
H30 H -0.2336 -0.0445 0.1272 0.035 Uiso 1 1 calc R
C33 C -0.1340(3) 0.31346(13) 0.30065(14) 0.0271(7) Uani 1 1 d .
H31 H -0.1377 0.3480 0.3286 0.033 Uiso 1 1 calc R
C34 C 0.4871(3) 0.18444(11) 0.16807(15) 0.0249(7) Uani 1 1 d .
H62 H 0.5068 0.1799 0.1262 0.030 Uiso 1 1 calc R
H63 H 0.5617 0.1982 0.2003 0.030 Uiso 1 1 calc R
C35 C -0.1742(3) 0.25519(13) 0.31198(14) 0.0276(7) Uani 1 1 d .
H32 H -0.2053 0.2491 0.3483 0.033 Uiso 1 1 calc R
C36 C -0.3046(3) 0.15734(14) 0.03133(15) 0.0312(7) Uani 1 1 d .
H64 H -0.3705 0.1667 -0.0070 0.047 Uiso 1 1 calc R
H65 H -0.3263 0.1733 0.0695 0.047 Uiso 1 1 calc R
H66 H -0.2916 0.1112 0.0351 0.047 Uiso 1 1 calc R
C37 C 0.1625(3) 0.16943(13) -0.08547(15) 0.0314(7) Uani 1 1 d .
H33 H 0.1217 0.1660 -0.1314 0.047 Uiso 1 1 calc R
H34 H 0.1352 0.1348 -0.0622 0.047 Uiso 1 1 calc R
H35 H 0.2506 0.1664 -0.0791 0.047 Uiso 1 1 calc R
C38 C 0.1703(3) 0.11102(13) 0.26033(15) 0.0355(8) Uani 1 1 d .
H36 H 0.1137 0.1402 0.2320 0.053 Uiso 1 1 calc R
H37 H 0.2337 0.1356 0.2903 0.053 Uiso 1 1 calc R
H38 H 0.1262 0.0851 0.2846 0.053 Uiso 1 1 calc R
C39 C 0.1244(3) -0.00289(13) 0.17281(17) 0.0414(9) Uani 1 1 d .
H39 H 0.0885 -0.0210 0.2054 0.062 Uiso 1 1 calc R
H40 H 0.1626 -0.0369 0.1539 0.062 Uiso 1 1 calc R
H41 H 0.0608 0.0175 0.1392 0.062 Uiso 1 1 calc R
C40 C 0.0739(3) 0.34384(13) -0.07955(16) 0.0336(8) Uani 1 1 d .
H42 H 0.0583 0.3793 -0.1078 0.040 Uiso 1 1 calc R
C41 C 0.2404(3) 0.29714(14) 0.25451(16) 0.0348(8) Uani 1 1 d .
H43 H 0.2471 0.3091 0.2992 0.052 Uiso 1 1 calc R
H44 H 0.1811 0.2626 0.2418 0.052 Uiso 1 1 calc R
H45 H 0.2137 0.3341 0.2266 0.052 Uiso 1 1 calc R
C42 C 0.3658(3) 0.01151(15) 0.26814(17) 0.0496(10) Uani 1 1 d .
H46 H 0.4152 0.0406 0.3000 0.074 Uiso 1 1 calc R
H47 H 0.4171 -0.0092 0.2442 0.074 Uiso 1 1 calc R
H48 H 0.3295 -0.0209 0.2900 0.074 Uiso 1 1 calc R
C43 C 0.4544(3) 0.21176(15) 0.31343(16) 0.0466(9) Uani 1 1 d .
H49 H 0.4626 0.2328 0.3549 0.070 Uiso 1 1 calc R
H50 H 0.5343 0.1969 0.3106 0.070 Uiso 1 1 calc R
H51 H 0.3993 0.1753 0.3096 0.070 Uiso 1 1 calc R

loop_
_atom_site_aniso_label
_atom_site_aniso_U_11
_atom_site_aniso_U_22
_atom_site_aniso_U_33
_atom_site_aniso_U_23
_atom_site_aniso_U_13
_atom_site_aniso_U_12
Si1 0.0200(4) 0.0112(3) 0.0253(5) -0.0007(3) 0.0072(4) -0.0001(3)
Si2 0.0225(5) 0.0130(3) 0.0266(5) -0.0036(3) 0.0108(4) -0.0036(3)
Si3 0.0290(5) 0.0176(4) 0.0296(5) -0.0055(3) 0.0059(4) -0.0030(3)
Si4 0.0210(5) 0.0148(4) 0.0330(5) -0.0050(3) 0.0061(4) 0.0007(3)
Si5 0.0420(6) 0.0156(4) 0.0347(5) 0.0059(3) 0.0134(4) 0.0052(3)
Si6 0.0204(5) 0.0194(4) 0.0366(5) -0.0002(3) 0.0092(4) -0.0032(3)
N1 0.0183(13) 0.0136(10) 0.0245(13) 0.0001(9) 0.0097(11) 0.0013(9)
C1 0.0193(16) 0.0138(12) 0.0287(17) -0.0012(11) 0.0062(14) 0.0013(11)
C2 0.0228(16) 0.0126(12) 0.0245(16) -0.0016(11) 0.0102(13) -0.0010(11)
C3 0.0171(16) 0.0209(13) 0.0258(17) -0.0030(11) 0.0055(13) -0.0018(11)
C4 0.0209(17) 0.0126(12) 0.0284(17) 0.0001(11) 0.0022(14) 0.0027(11)
C5 0.0173(16) 0.0128(12) 0.0310(17) 0.0003(11) 0.0068(13) 0.0003(11)
C6 0.0219(17) 0.0214(13) 0.0317(18) -0.0041(12) 0.0101(14) -0.0060(12)
C7 0.0259(17) 0.0171(13) 0.0363(19) -0.0057(12) 0.0077(15) -0.0004(12)
C8 0.0149(15) 0.0203(13) 0.0286(17) 0.0033(12) 0.0031(13) 0.0024(11)
C9 0.0266(18) 0.0158(13) 0.0355(19) -0.0039(12) -0.0035(15) 0.0045(12)
C10 0.0249(17) 0.0265(14) 0.0244(17) 0.0030(12) 0.0076(14) 0.0007(12)
C11 0.0169(16) 0.0213(13) 0.0237(16) -0.0003(11) 0.0033(13) 0.0028(11)
C12 0.0175(16) 0.0168(13) 0.0329(18) 0.0019(12) 0.0076(14) -0.0012(11)
C13 0.0259(17) 0.0183(13) 0.0352(18) -0.0067(12) 0.0080(15) -0.0017(12)
C14 0.0156(15) 0.0179(13) 0.0256(17) -0.0023(11) 0.0035(13) -0.0005(11)
C15 0.0167(16) 0.0176(13) 0.0304(18) -0.0022(11) 0.0066(14) -0.0026(11)
C16 0.0257(18) 0.0404(17) 0.039(2) 0.0043(15) 0.0127(16) -0.0060(14)
C17 0.0222(17) 0.0211(13) 0.0302(18) -0.0037(12) 0.0116(14) -0.0021(12)
C18 0.0297(18) 0.0214(14) 0.0312(18) -0.0054(12) 0.0110(15) -0.0062(12)
C19 0.032(2) 0.0325(16) 0.043(2) -0.0102(14) 0.0127(16) -0.0027(14)
C20 0.0203(17) 0.0273(15) 0.0291(18) 0.0013(12) 0.0087(14) 0.0001(12)
C21 0.0150(15) 0.0171(13) 0.0325(18) 0.0029(12) 0.0068(14) -0.0031(11)
C22 0.0300(19) 0.0259(15) 0.046(2) -0.0132(14) 0.0063(16) -0.0033(13)
C23 0.0282(18) 0.0185(14) 0.047(2) 0.0052(13) 0.0113(16) -0.0038(12)
C24 0.0289(18) 0.0194(14) 0.041(2) 0.0065(13) 0.0083(16) -0.0002(12)
C25 0.0274(18) 0.0254(14) 0.0344(19) 0.0066(13) 0.0123(15) -0.0023(13)
C26 0.0264(19) 0.0329(16) 0.048(2) -0.0034(15) 0.0126(16) -0.0037(14)
C27 0.0247(18) 0.0199(14) 0.059(2) 0.0063(14) 0.0134(17) -0.0067(12)
C28 0.0231(18) 0.0261(15) 0.045(2) -0.0018(14) 0.0017(16) -0.0011(13)
C29 0.0317(19) 0.0316(16) 0.0271(18) 0.0047(13) 0.0087(15) -0.0035(13)
C30 0.0286(18) 0.0195(14) 0.048(2) -0.0050(14) 0.0026(16) 0.0051(12)
C31 0.0283(18) 0.0319(16) 0.0271(18) -0.0017(13) 0.0075(15) -0.0089(13)
C32 0.0286(18) 0.0198(14) 0.041(2) -0.0078(13) 0.0118(16) -0.0053(12)
C33 0.0310(19) 0.0225(14) 0.0268(17) -0.0085(12) 0.0057(15) 0.0017(12)
C34 0.0218(17) 0.0163(13) 0.0336(18) -0.0038(12) 0.0021(14) 0.0034(11)
C35 0.0291(18) 0.0299(15) 0.0256(18) -0.0018(12) 0.0101(15) 0.0023(13)
C36 0.0281(19) 0.0330(16) 0.0319(19) -0.0056(13) 0.0068(15) -0.0066(13)
C37 0.037(2) 0.0326(16) 0.0270(18) 0.0008(13) 0.0128(15) 0.0044(14)
C38 0.047(2) 0.0244(15) 0.036(2) 0.0066(13) 0.0131(17) 0.0049(14)
C39 0.050(2) 0.0186(15) 0.063(3) 0.0050(15) 0.028(2) -0.0037(14)
C40 0.037(2) 0.0252(15) 0.039(2) 0.0137(13) 0.0101(16) -0.0005(13)
C41 0.033(2) 0.0389(17) 0.0339(19) -0.0122(14) 0.0119(16) -0.0060(14)
C42 0.072(3) 0.0293(17) 0.047(2) 0.0161(16) 0.015(2) 0.0208(17)
C43 0.070(3) 0.0310(17) 0.033(2) -0.0038(15) 0.0033(19) 0.0018(16)

loop_
_atom_type_symbol
_atom_type_description
_atom_type_scat_dispersion_real
_atom_type_scat_dispersion_imag
_atom_type_scat_source
C C 0.0033 0.0016 'International Tables Vol C Tables 4.2.6.8 and 6.1.1.4'
H H 0.0000 0.0000 'International Tables Vol C Tables 4.2.6.8 and 6.1.1.4'
N N 0.0061 0.0033 'International Tables Vol C Tables 4.2.6.8 and 6.1.1.4'
Si Si 0.0817 0.0704 'International Tables Vol C Tables 4.2.6.8 and 6.1.1.4'

loop_
_geom_angle_atom_site_label_1
_geom_angle_atom_site_label_2
_geom_angle_atom_site_label_3
_geom_angle
N1 Si1 C2 52.02(10)
N1 Si1 C4 116.35(11)
C2 Si1 C4 132.52(12)
N1 Si1 C1 127.74(11)
C2 Si1 C1 122.51(11)
C4 Si1 C1 100.75(12)
C2 Si2 C6 114.08(12)
C2 Si2 C3 120.12(12)
C6 Si2 C3 108.52(12)
C41 Si3 C43 107.91(16)
C41 Si3 C22 106.17(14)
C43 Si3 C22 100.01(15)
C41 Si3 C1 112.74(13)
C43 Si3 C1 114.05(13)
C22 Si3 C1 114.91(13)
C7 Si4 C19 108.90(15)
C7 Si4 C30 108.32(13)
C19 Si4 C30 103.88(14)
C7 Si4 C4 114.77(12)
C19 Si4 C4 110.25(13)
C30 Si4 C4 110.13(13)
C39 Si5 C38 106.71(15)
C39 Si5 C42 105.44(16)
C38 Si5 C42 107.45(15)
C39 Si5 C4 114.55(14)
C38 Si5 C4 112.87(12)
C42 Si5 C4 109.34(15)
C16 Si6 C26 103.34(14)
C16 Si6 C27 108.17(15)
C26 Si6 C27 107.29(13)
C16 Si6 C1 112.87(13)
C26 Si6 C1 109.62(14)
C27 Si6 C1 114.80(13)
C21 N1 C2 105.81(18)
C21 N1 Si1 131.66(18)
C2 N1 Si1 67.77(13)
C34 C1 Si1 98.76(16)
C34 C1 Si6 103.88(17)
Si1 C1 Si6 120.88(15)
C34 C1 Si3 108.97(19)
Si1 C1 Si3 113.70(14)
Si6 C1 Si3 109.07(12)
C5 C2 N1 102.60(19)
C5 C2 Si1 113.47(18)
N1 C2 Si1 60.22(12)
C5 C2 Si2 121.37(19)
N1 C2 Si2 105.49(16)
Si1 C2 Si2 125.15(13)
C14 C3 C15 117.0(2)
C14 C3 Si2 123.36(19)
C15 C3 Si2 119.60(19)
C9 C4 Si1 101.35(16)
C9 C4 Si4 107.13(18)
Si1 C4 Si4 112.71(14)
C9 C4 Si5 107.31(19)
Si1 C4 Si5 117.36(14)
Si4 C4 Si5 110.01(12)
C12 C5 C2 104.6(2)
C31 C6 C36 107.5(2)
C31 C6 C28 108.6(2)
C36 C6 C28 107.2(2)
C31 C6 Si2 109.56(19)
C36 C6 Si2 109.9(2)
C28 C6 Si2 113.8(2)
C10 C8 C15 119.9(2)
C10 C8 C25 119.9(3)
C15 C8 C25 120.1(2)
C34 C9 C4 112.9(2)
C8 C10 C11 121.3(3)
C10 C11 C35 121.0(3)
C10 C11 C14 119.4(2)
C35 C11 C14 119.7(2)
C24 C12 C21 120.2(3)
C24 C12 C5 129.7(2)
C21 C12 C5 110.1(2)
C17 C13 C33 120.8(3)
C3 C14 C11 121.7(2)
C3 C14 C17 121.9(2)
C11 C14 C17 116.5(2)
C8 C15 C18 115.8(2)
C8 C15 C3 120.6(2)
C18 C15 C3 123.5(3)
C13 C17 C14 122.0(3)
C32 C18 C15 122.3(3)
C21 C20 C29 116.8(3)
C21 C20 C37 122.2(2)
C29 C20 C37 121.0(3)
C20 C21 C12 121.4(2)
C20 C21 N1 125.6(2)
C12 C21 N1 112.7(2)
C25 C23 C32 119.6(3)
C12 C24 C40 119.1(3)
C23 C25 C8 120.9(3)
C40 C29 C20 122.2(3)
C18 C32 C23 121.3(3)
C35 C33 C13 119.9(3)
C9 C34 C1 111.4(2)
C33 C35 C11 121.3(3)
C29 C40 C24 120.2(3)

loop_
_geom_bond_atom_site_label_1
_geom_bond_atom_site_label_2
_geom_bond_distance
Si1 N1 1.756(2)
Si1 C2 1.873(3)
Si1 C4 1.893(3)
Si1 C1 1.904(3)
Si2 C2 1.908(3)
Si2 C6 1.920(3)
Si2 C3 1.924(3)
Si3 C41 1.865(3)
Si3 C43 1.878(3)
Si3 C22 1.881(3)
Si3 C1 1.930(3)
Si4 C7 1.861(3)
Si4 C19 1.874(3)
Si4 C30 1.884(3)
Si4 C4 1.912(3)
Si5 C39 1.872(3)
Si5 C38 1.874(3)
Si5 C42 1.881(3)
Si5 C4 1.916(3)
Si6 C16 1.875(3)
Si6 C26 1.880(3)
Si6 C27 1.883(3)
Si6 C1 1.923(3)
N1 C21 1.417(3)
N1 C2 1.594(3)
C1 C34 1.592(4)
C2 C5 1.563(3)
C3 C14 1.421(4)
C3 C15 1.437(3)
C4 C9 1.585(4)
C5 C12 1.498(4)
C6 C31 1.534(4)
C6 C36 1.536(4)
C6 C28 1.536(4)
C8 C10 1.388(4)
C8 C15 1.434(4)
C8 C25 1.437(4)
C9 C34 1.531(4)
C10 C11 1.391(4)
C11 C35 1.430(4)
C11 C14 1.431(4)
C12 C24 1.390(4)
C12 C21 1.399(3)
C13 C17 1.357(4)
C13 C33 1.413(4)
C14 C17 1.438(3)
C15 C18 1.434(4)
C18 C32 1.361(4)
C20 C21 1.398(4)
C20 C29 1.404(4)
C20 C37 1.501(4)
C23 C25 1.357(4)
C23 C32 1.401(4)
C24 C40 1.392(4)
C29 C40 1.381(4)
C33 C35 1.351(4)

loop_
_geom_torsion_atom_site_label_1
_geom_torsion_atom_site_label_2
_geom_torsion_atom_site_label_3
_geom_torsion_atom_site_label_4
_geom_torsion
C2 Si1 N1 C21 91.7(2)
C4 Si1 N1 C21 -143.5(2)
C1 Si1 N1 C21 -13.2(3)
C4 Si1 N1 C2 124.77(14)
C1 Si1 N1 C2 -104.94(16)
N1 Si1 C1 C34 -114.36(18)
C2 Si1 C1 C34 -178.92(16)
C4 Si1 C1 C34 21.56(19)
N1 Si1 C1 Si6 -2.3(2)
C2 Si1 C1 Si6 -66.9(2)
C4 Si1 C1 Si6 133.58(15)
N1 Si1 C1 Si3 130.38(13)
C2 Si1 C1 Si3 65.82(18)
C4 Si1 C1 Si3 -93.71(15)
C16 Si6 C1 C34 68.6(2)
C26 Si6 C1 C34 -46.0(2)
C27 Si6 C1 C34 -166.81(18)
C16 Si6 C1 Si1 -40.7(2)
C26 Si6 C1 Si1 -155.29(15)
C27 Si6 C1 Si1 83.89(19)
C16 Si6 C1 Si3 -175.31(14)
C26 Si6 C1 Si3 70.09(17)
C27 Si6 C1 Si3 -50.73(19)
C41 Si3 C1 C34 -150.36(18)
C43 Si3 C1 C34 -26.8(2)
C22 Si3 C1 C34 87.8(2)
C41 Si3 C1 Si1 -41.28(18)
C43 Si3 C1 Si1 82.23(19)
C22 Si3 C1 Si1 -163.12(14)
C41 Si3 C1 Si6 96.86(16)
C43 Si3 C1 Si6 -139.63(16)
C22 Si3 C1 Si6 -24.97(19)
C21 N1 C2 C5 -19.1(3)
Si1 N1 C2 C5 110.02(18)
C21 N1 C2 Si1 -129.09(18)
C21 N1 C2 Si2 108.92(18)
Si1 N1 C2 Si2 -121.99(14)
N1 Si1 C2 C5 -91.5(2)
C4 Si1 C2 C5 175.79(18)
C1 Si1 C2 C5 23.6(2)
C4 Si1 C2 N1 -92.75(18)
C1 Si1 C2 N1 115.05(15)
N1 Si1 C2 Si2 88.48(19)
C4 Si1 C2 Si2 -4.3(3)
C1 Si1 C2 Si2 -156.48(15)
C6 Si2 C2 C5 43.3(2)
C3 Si2 C2 C5 -88.1(2)
C6 Si2 C2 N1 -72.46(18)
C3 Si2 C2 N1 156.12(15)
C6 Si2 C2 Si1 -136.66(16)
C3 Si2 C2 Si1 91.92(19)
C2 Si2 C3 C14 40.4(3)
C6 Si2 C3 C14 -93.4(2)
C2 Si2 C3 C15 -141.5(2)
C6 Si2 C3 C15 84.7(2)
N1 Si1 C4 C9 140.79(17)
C2 Si1 C4 C9 -157.74(18)
C1 Si1 C4 C9 -1.3(2)
N1 Si1 C4 Si4 26.61(18)
C2 Si1 C4 Si4 88.08(19)
C1 Si1 C4 Si4 -115.52(15)
N1 Si1 C4 Si5 -102.75(16)
C2 Si1 C4 Si5 -41.3(2)
C1 Si1 C4 Si5 115.12(16)
C7 Si4 C4 C9 -173.96(17)
C19 Si4 C4 C9 -50.6(2)
C30 Si4 C4 C9 63.5(2)
C7 Si4 C4 Si1 -63.34(17)
C19 Si4 C4 Si1 60.06(18)
C30 Si4 C4 Si1 174.12(14)
C7 Si4 C4 Si5 69.70(17)
C19 Si4 C4 Si5 -166.90(14)
C30 Si4 C4 Si5 -52.84(17)
C39 Si5 C4 C9 -147.91(18)
C38 Si5 C4 C9 89.7(2)
C42 Si5 C4 C9 -29.8(2)
C39 Si5 C4 Si1 98.93(18)
C38 Si5 C4 Si1 -23.5(2)
C42 Si5 C4 Si1 -143.00(17)
C39 Si5 C4 Si4 -31.69(19)
C38 Si5 C4 Si4 -154.08(15)
C42 Si5 C4 Si4 86.38(18)
N1 C2 C5 C12 19.2(3)
Si1 C2 C5 C12 81.9(2)
Si2 C2 C5 C12 -98.0(2)
C2 Si2 C6 C31 72.1(2)
C3 Si2 C6 C31 -151.07(17)
C2 Si2 C6 C36 -169.95(17)
C3 Si2 C6 C36 -33.1(2)
C2 Si2 C6 C28 -49.7(2)
C3 Si2 C6 C28 87.1(2)
Si1 C4 C9 C34 -21.8(3)
Si4 C4 C9 C34 96.5(2)
Si5 C4 C9 C34 -145.4(2)
C15 C8 C10 C11 0.2(4)
C25 C8 C10 C11 -176.8(3)
C8 C10 C11 C35 177.6(3)
C8 C10 C11 C14 -1.5(4)
C2 C5 C12 C24 165.9(3)
C2 C5 C12 C21 -13.5(3)
C15 C3 C14 C11 2.9(4)
Si2 C3 C14 C11 -178.9(2)
C15 C3 C14 C17 -176.9(3)
Si2 C3 C14 C17 1.3(4)
C10 C11 C14 C3 -0.1(4)
C35 C11 C14 C3 -179.2(3)
C10 C11 C14 C17 179.7(3)
C35 C11 C14 C17 0.6(4)
C10 C8 C15 C18 -178.1(3)
C25 C8 C15 C18 -1.1(4)
C10 C8 C15 C3 2.7(4)
C25 C8 C15 C3 179.7(3)
C14 C3 C15 C8 -4.2(4)
Si2 C3 C15 C8 177.6(2)
C14 C3 C15 C18 176.7(3)
Si2 C3 C15 C18 -1.5(4)
C33 C13 C17 C14 -0.3(4)
C3 C14 C17 C13 179.4(3)
C11 C14 C17 C13 -0.4(4)
C8 C15 C18 C32 1.3(4)
C3 C15 C18 C32 -179.6(3)
C29 C20 C21 C12 3.3(4)
C37 C20 C21 C12 -175.6(3)
C29 C20 C21 N1 177.5(3)
C37 C20 C21 N1 -1.4(4)
C24 C12 C21 C20 -3.7(4)
C5 C12 C21 C20 175.9(2)
C24 C12 C21 N1 -178.6(2)
C5 C12 C21 N1 0.9(3)
C2 N1 C21 C20 -162.8(3)
Si1 N1 C21 C20 123.1(3)
C2 N1 C21 C12 11.9(3)
Si1 N1 C21 C12 -62.2(3)
C21 C12 C24 C40 1.5(4)
C5 C12 C24 C40 -177.9(3)
C32 C23 C25 C8 -0.6(5)
C10 C8 C25 C23 177.8(3)
C15 C8 C25 C23 0.8(4)
C21 C20 C29 C40 -0.9(4)
C37 C20 C29 C40 178.0(3)
C15 C18 C32 C23 -1.1(5)
C25 C23 C32 C18 0.7(5)
C17 C13 C33 C35 0.9(4)
C4 C9 C34 C1 42.1(3)
Si1 C1 C34 C9 -37.6(3)
Si6 C1 C34 C9 -162.5(2)
Si3 C1 C34 C9 81.3(2)
C13 C33 C35 C11 -0.7(4)
C10 C11 C35 C33 -179.1(3)
C14 C11 C35 C33 0.0(4)
C20 C29 C40 C24 -1.1(5)
C12 C24 C40 C29 0.8(5)

loop_
_platon_squeeze_void_nr
_platon_squeeze_void_average_x
_platon_squeeze_void_average_y
_platon_squeeze_void_average_z
_platon_squeeze_void_volume
_platon_squeeze_void_count_electrons
_platon_squeeze_void_content
1 0.076 0.000 0.500 443 105 ' '
2 -0.096 0.500 0.000 443 105 ' '
